data_7716590
loop_
_publ_author_name
'Ismael, Fouad'
'Fleming, Cassandra L.'
'Christopher, Timothy D.'
'S&#xf6;hnel, Tilo'
'Zhou, Yuchen'
'Krenske, Elizabeth H.'
'Gahan, Lawrence R.'
'Blackman, Allan G.'

_publ_section_title
;
 Co(III) complexes of the pentadentate NHC ligand PY4Im: carbene-induced
 <i>trans</i> influences and the non-disappearing <sup>13</sup>C NMR peak.
;
_journal_issue 30
_journal_name_full 'Dalton transactions (Cambridge, England : 2003)'
_journal_page_first 12688
_journal_page_last 12697
_journal_paper_doi 10.1039/d4dt01579g
_journal_volume 53
_journal_year 2024
_chemical_formula_moiety 'C25 H21 Co N6 O, 2(Cl O4), 2.75(H2 O)'
_chemical_formula_sum 'C25 H26.5 Cl2 Co N6 O11.75'
_chemical_formula_weight 728.85
_space_group_crystal_system triclinic
_space_group_IT_number 2
_space_group_name_Hall '-P 1'
_space_group_name_H-M_alt 'P -1'
_atom_sites_solution_hydrogens mixed
_atom_sites_solution_primary direct
_audit_creation_date 2024-06-17
_audit_creation_method
;
Olex2 1.5
(compiled 2024.01.12 svn.r2f8d729c for OlexSys, GUI svn.r6928)
;
_audit_update_record
;
2024-06-18 deposited with the CCDC.	2024-07-10 downloaded from the CCDC.
;
_cell_angle_alpha 99.034(2)
_cell_angle_beta 105.917(2)
_cell_angle_gamma 107.125(2)
_cell_formula_units_Z 2
_cell_length_a 9.0704(2)
_cell_length_b 12.1819(3)
_cell_length_c 14.3572(3)
_cell_measurement_reflns_used 10795
_cell_measurement_temperature 104(1)
_cell_measurement_theta_max 72.2330
_cell_measurement_theta_min 3.9530
_cell_volume 1408.29(6)
_computing_cell_refinement 'CrysAlisPro 1.171.40.84a (Rigaku OD, 2020)'
_computing_data_collection 'CrysAlisPro 1.171.40.84a (Rigaku OD, 2020)'
_computing_data_reduction 'CrysAlisPro 1.171.40.84a (Rigaku OD, 2020)'
_computing_molecular_graphics 'Olex2 1.5 (Dolomanov et al., 2009)'
_computing_publication_material 'Olex2 1.5 (Dolomanov et al., 2009)'
_computing_structure_refinement 'SHELXL 2019/3 (Sheldrick, 2015)'
_computing_structure_solution 'SHELXS  (Sheldrick, 2008)'
_diffrn_ambient_environment N~2~
_diffrn_ambient_temperature 104(1)
_diffrn_detector 'Hybrid Pixel Array Detector'
_diffrn_detector_area_resol_mean 5.8140
_diffrn_detector_type 'Pilatus 200K'
_diffrn_measured_fraction_theta_full 0.981
_diffrn_measured_fraction_theta_max 0.946
_diffrn_measurement_details
;
List of Runs (angles in degrees, time in seconds):

  # Type    Start    End  Width  t~exp~   \w     \q     \k     \f   Frames
#--------------------------------------------------------------------------
  1  \w    -18.00  65.00   0.50    2.05    --   47.23 -57.00 -60.00  166
  2  \w     70.00  96.00   0.50    8.21    --   97.33 -95.00  30.00   52
  3  \w     84.00 109.00   0.50    8.21    --   97.33-111.00   0.00   50
  4  \w     81.00 106.00   0.50    8.21    --   97.33-138.00   1.00   50
  5  \w     74.00 103.00   0.50    8.21    --   97.33-111.00  30.00   58
  6  \w     64.00  89.00   0.50    2.05    --   47.23-138.00   1.00   50
  7  \w     50.00 109.00   0.50    8.21    --   97.33-111.00 -90.00  118
  8  \w     61.00  92.00   0.50    8.21    --   97.33-111.00 -60.00   62
  9  \w     42.00 107.00   0.50    8.21    --   97.33-111.00-180.00  130
 10  \w     30.00 103.00   0.50    8.21    --   97.33 -77.00 -90.00  146
 11  \w     33.00  67.00   0.50    8.21    --   97.33 -61.00-180.00   68
 12  \w     20.00  46.00   0.50    8.21    --   97.33 -45.00-180.00   52
 13  \w     24.00  51.00   0.50    8.21    --   97.33 -45.00 -30.00   54
 14  \w     29.00  64.00   0.50    8.21    --   97.33 -61.00  30.00   70
 15  \w     39.00  64.00   0.50    8.21    --   97.33 -61.00  60.00   50
 16  \w     20.00  45.00   0.50    8.21    --   97.33 -45.00 120.00   50
 17  \w     25.00  61.00   0.50    8.21    --   97.33 -61.00 150.00   72
 18  \w     20.00  50.00   0.50    8.21    --   97.33 -45.00 150.00   60
 19  \w     84.00 109.00   0.50    8.21    --   97.33-111.00 150.00   50
 20  \w     48.00 116.00   0.50    8.21    --   97.33-131.00 176.00  136
 21  \w     37.00  80.00   0.50    2.05    --   47.23-131.00 176.00   86
 22  \w     25.00  64.00   0.50    8.21    --   97.33-111.00 150.00   78
 23  \w     20.00  51.00   0.50    8.21    --   97.33 -45.00  60.00   62
 24  \w     20.00  51.00   0.50    8.21    --   97.33 -45.00  30.00   62
 25  \w     19.00  66.00   0.50    8.21    --   97.33 -95.00  30.00   94
 26  \w     35.00  61.00   0.50    8.21    --   97.33-111.00   0.00   52
 27  \w     24.00  56.00   0.50    8.21    --   97.33-111.00  30.00   64
 28  \w     93.00 126.00   0.50    8.21    --   97.33  61.00  30.00   66
 29  \w    130.00 165.00   0.50    8.21    --   97.33  61.00  30.00   70
 30  \w     88.00 134.00   0.50    8.21    --   97.33 138.00  62.00   92
 31  \w    112.00 146.00   0.50    8.21    --   97.33 178.00 -30.00   68
 32  \w    106.00 132.00   0.50    8.21    --   97.33 131.00-112.00   52
 33  \w    114.00 144.00   0.50    8.21    --   97.33 178.00-180.00   60
 34  \w     62.00  98.00   0.50    8.21    --   97.33 178.00 -30.00   72
 35  \w     62.00  91.00   0.50    8.21    --   97.33 178.00-180.00   58
 36  \w    -26.00  35.00   0.50    2.05    --  -47.23  19.00-180.00  122
 37  \w    -43.00 -18.00   0.50    8.21    --  -90.25  45.00-150.00   50
 38  \w    -50.00 -14.00   0.50    8.21    --  -90.25  45.00 -60.00   72
 39  \w    -39.00 -14.00   0.50    8.21    --  -90.25 111.00 -30.00   50
 40  \w    -82.00 -57.00   0.50    2.05    --  -47.23 138.00  62.00   50
 41  \w    -82.00 -57.00   0.50    8.21    --  -90.25 138.00  62.00   50
 42  \w    -82.00 -51.00   0.50    8.21    --  -90.25 111.00 -30.00   62
 43  \w    -77.00 -52.00   0.50    2.05    --  -47.23 131.00-112.00   50
 44  \w   -169.00 -85.00   0.50    8.21    --  -90.25 -30.00 -60.00  168
 45  \w   -123.00 -21.00   0.50    2.05    --  -47.23 -77.00 -90.00  204
 46  \w    -71.00 -31.00   0.50    2.05    --  -47.23 -57.00-180.00   80
 47  \w   -117.00 -92.00   0.50    2.05    --  -47.23-138.00   1.00   50
 48  \w   -117.00 -84.00   0.50    2.05    --  -47.23-125.00  90.00   66
 49  \w   -123.00 -69.00   0.50    2.05    --  -47.23-131.00 176.00  108
 50  \w   -125.00 -78.00   0.50    8.21    --  -90.25-131.00 176.00   94
 51  \w   -160.00 -70.00   0.50    8.21    --  -90.25 -61.00-120.00  180
 52  \w   -147.00 -71.00   0.50    8.21    --  -90.25 -61.00-180.00  152
;
_diffrn_measurement_device 'four-circle diffractometer'
_diffrn_measurement_device_type 'XtaLAB Synergy, Dualflex, Pilatus 200K'
_diffrn_measurement_method '\w scans'
_diffrn_orient_matrix_type 'CrysAlisPro convention (1999,Acta A55,543-557)'
_diffrn_orient_matrix_UB_11 0.0781789000
_diffrn_orient_matrix_UB_12 -0.0322459000
_diffrn_orient_matrix_UB_13 0.0965158000
_diffrn_orient_matrix_UB_21 0.0047326000
_diffrn_orient_matrix_UB_22 0.1162237000
_diffrn_orient_matrix_UB_23 0.0634155000
_diffrn_orient_matrix_UB_31 -0.1719531000
_diffrn_orient_matrix_UB_32 -0.0649587000
_diffrn_orient_matrix_UB_33 0.0025269000
_diffrn_radiation_monochromator mirror
_diffrn_radiation_probe x-ray
_diffrn_radiation_type 'Cu K\a'
_diffrn_radiation_wavelength 1.54184
_diffrn_reflns_av_R_equivalents 0.0519
_diffrn_reflns_av_unetI/netI 0.0468
_diffrn_reflns_Laue_measured_fraction_full 0.981
_diffrn_reflns_Laue_measured_fraction_max 0.946
_diffrn_reflns_limit_h_max 8
_diffrn_reflns_limit_h_min -11
_diffrn_reflns_limit_k_max 14
_diffrn_reflns_limit_k_min -15
_diffrn_reflns_limit_l_max 17
_diffrn_reflns_limit_l_min -17
_diffrn_reflns_number 17589
_diffrn_reflns_point_group_measured_fraction_full 0.981
_diffrn_reflns_point_group_measured_fraction_max 0.946
_diffrn_reflns_theta_full 67.684
_diffrn_reflns_theta_max 72.390
_diffrn_reflns_theta_min 3.931
_diffrn_source 'micro-focus sealed X-ray tube'
_diffrn_source_type 'PhotonJet (Cu) X-ray Source'
_exptl_absorpt_coefficient_mu 7.208
_exptl_absorpt_correction_T_max 1.00000
_exptl_absorpt_correction_T_min 0.49502
_exptl_absorpt_correction_type multi-scan
_exptl_absorpt_process_details
;
CrysAlisPro 1.171.40.84a (Rigaku Oxford Diffraction, 2020)
Empirical absorption correction using spherical harmonics,
implemented in SCALE3 ABSPACK scaling algorithm.
;
_exptl_crystal_colour red
_exptl_crystal_colour_primary red
_exptl_crystal_density_diffrn 1.719
_exptl_crystal_description block
_exptl_crystal_F_000 747
_exptl_crystal_size_max 0.1
_exptl_crystal_size_mid 0.1
_exptl_crystal_size_min 0.05
_refine_diff_density_max 1.041
_refine_diff_density_min -0.937
_refine_diff_density_rms 0.086
_refine_ls_extinction_method none
_refine_ls_goodness_of_fit_ref 1.097
_refine_ls_hydrogen_treatment mixed
_refine_ls_matrix_type full
_refine_ls_number_parameters 443
_refine_ls_number_reflns 5283
_refine_ls_number_restraints 29
_refine_ls_restrained_S_all 1.106
_refine_ls_R_factor_all 0.0520
_refine_ls_R_factor_gt 0.0474
_refine_ls_shift/su_max 0.001
_refine_ls_shift/su_mean 0.000
_refine_ls_structure_factor_coef Fsqd
_refine_ls_weighting_details 'w=1/[\s^2^(Fo^2^)+(0.0715P)^2^+1.2817P] where P=(Fo^2^+2Fc^2^)/3'
_refine_ls_weighting_scheme calc
_refine_ls_wR_factor_gt 0.1247
_refine_ls_wR_factor_ref 0.1271
_reflns_Friedel_coverage 0.000
_reflns_number_gt 4843
_reflns_number_total 5283
_reflns_threshold_expression 'I > 2\s(I)'
_cod_data_source_file d4dt01579g2.cif
_cod_data_source_block fi-co-002
_cod_depositor_comments 'Adding full bibliography for 7716587--7716594.cif.'
_cod_original_formula_sum 'C25 H26.50 Cl2 Co N6 O11.75'
_cod_database_code 7716590
_shelx_shelxl_version_number 2019/3
_chemical_oxdiff_formula 'C25 H22 Co N6 O'
_shelx_space_group_comment
;
The symmetry employed for this shelxl refinement is uniquely defined
by the following loop, which should always be used as a source of
symmetry information in preference to the above space-group names.
They are only intended as comments.
;
_olex2_refinement_description
;
1. Fixed Uiso
 At 1.2 times of:
  All C(H) groups, All O(H,H,H,H,H,H) groups
 At 1.5 times of:
  All O(H) groups
2. Shared sites
{O2, O2A}
{O4, O4A}
{Cl1, Cl1A}
3. Restrained distances
 O12-H12A = O12-H12B = O11-H11B = O11-H11A
 0.85 with sigma of 0.02
 Cl1-O2 = Cl1-O3 = Cl1-O4 = Cl1-O5 = Cl1A-O3A = Cl1A-O5A
 1.44 with sigma of 0.002
 H12A-H12B
 1.34 with sigma of 0.04
4. Uiso/Uaniso restraints and constraints
O2 \\sim O3 \\sim O4 \\sim O5 \\sim O3A \\sim O4A: within 2A with sigma of
0.001 and sigma for terminal atoms of 0.002 within 2A
Uanis(O2) = Uanis(O2A)
Uanis(O3) = Uanis(O3A)
Uanis(O4) = Uanis(O4A)
Uanis(O5) = Uanis(O5A)
Uanis(Cl1) = Uanis(Cl1A)
5. Others
 Sof(Cl1A)=Sof(O2A)=Sof(O3A)=Sof(O4A)=Sof(O5A)=1-FVAR(1)
 Sof(Cl1)=Sof(O2)=Sof(O3)=Sof(O4)=Sof(O5)=FVAR(1)
 Fixed Sof: O12(0.75) H12A(0.75) H12B(0.75)
6.a Free rotating group:
 O1(H1)
6.b Ternary CH refined with riding coordinates:
 C4(H4), C5(H5)
6.c Aromatic/amide H refined with riding coordinates:
 C2(H2), C3(H3), C7(H7), C8(H8), C9(H9), C10(H10), C12(H12), C13(H13),
 C14(H14), C15(H15), C17(H17), C18(H18), C19(H19), C20(H20), C22(H22), C23(H23),
  C24(H24), C25(H25)
;
_olex2_submission_special_instructions 'No special instructions were received'
_oxdiff_exptl_absorpt_empirical_details
;
Empirical correction (ABSPACK) includes:
- Absorption correction using spherical harmonics
- Frame scaling
;
_oxdiff_exptl_absorpt_empirical_full_max 5.853
_oxdiff_exptl_absorpt_empirical_full_min 0.256

loop_
_space_group_symop_operation_xyz
'x, y, z'
'-x, -y, -z'

loop_
_atom_site_label
_atom_site_type_symbol
_atom_site_fract_x
_atom_site_fract_y
_atom_site_fract_z
_atom_site_U_iso_or_equiv
_atom_site_adp_type
_atom_site_occupancy
_atom_site_site_symmetry_order
_atom_site_calc_flag
_atom_site_refinement_flags_posn
_atom_site_refinement_flags_adp
_atom_site_refinement_flags_occupancy
_atom_site_disorder_assembly
_atom_site_disorder_group
Co1 Co 0.25755(5) 0.84955(4) 0.70885(3) 0.01233(14) Uani 1 1 d . . . . .
O1 O 0.4276(2) 0.81363(17) 0.67083(16) 0.0181(4) Uani 1 1 d G . . . .
H1 H 0.502273 0.878861 0.672684 0.027 Uiso 1 1 d G U . . .
N1 N -0.0462(3) 0.8129(2) 0.74277(18) 0.0146(5) Uani 1 1 d . . . . .
N2 N 0.1033(3) 0.9969(2) 0.78481(18) 0.0149(5) Uani 1 1 d . . . . .
N3 N 0.0840(3) 0.7254(2) 0.59238(18) 0.0145(5) Uani 1 1 d . . . . .
N4 N 0.2708(3) 0.9811(2) 0.64012(18) 0.0164(5) Uani 1 1 d . . . . .
N5 N 0.2171(3) 0.7137(2) 0.77328(17) 0.0144(5) Uani 1 1 d . . . . .
N6 N 0.4202(3) 0.9756(2) 0.82778(18) 0.0145(5) Uani 1 1 d . . . . .
C1 C 0.0971(3) 0.8881(2) 0.7483(2) 0.0150(6) Uani 1 1 d . . . . .
C2 C -0.1367(3) 0.8751(3) 0.7756(2) 0.0201(6) Uani 1 1 d . . . . .
H2 H -0.243463 0.842188 0.778765 0.024 Uiso 1 1 calc R U . . .
C3 C -0.0424(3) 0.9919(3) 0.8021(2) 0.0197(6) Uani 1 1 d . . . . .
H3 H -0.069907 1.057231 0.827426 0.024 Uiso 1 1 calc R U . . .
C4 C -0.0744(3) 0.6869(2) 0.7045(2) 0.0153(6) Uani 1 1 d . . . . .
H4 H -0.183921 0.635716 0.703517 0.018 Uiso 1 1 calc R U . . .
C5 C 0.2464(3) 1.0943(2) 0.7878(2) 0.0154(6) Uani 1 1 d . . . . .
H5 H 0.240090 1.172986 0.814677 0.019 Uiso 1 1 calc R U . . .
C6 C -0.0624(3) 0.6650(2) 0.6011(2) 0.0149(6) Uani 1 1 d . . . . .
C7 C -0.1868(3) 0.5793(2) 0.5208(2) 0.0186(6) Uani 1 1 d . . . . .
H7 H -0.287258 0.537265 0.528434 0.022 Uiso 1 1 calc R U . . .
C8 C -0.1648(4) 0.5547(3) 0.4290(2) 0.0214(6) Uani 1 1 d . . . . .
H8 H -0.251579 0.499081 0.372292 0.026 Uiso 1 1 calc R U . . .
C9 C -0.0151(4) 0.6124(3) 0.4216(2) 0.0211(6) Uani 1 1 d . . . . .
H9 H 0.004088 0.595528 0.359981 0.025 Uiso 1 1 calc R U . . .
C10 C 0.1081(3) 0.6958(2) 0.5054(2) 0.0190(6) Uani 1 1 d . . . . .
H10 H 0.212796 0.733011 0.500703 0.023 Uiso 1 1 calc R U . . .
C11 C 0.2520(3) 1.0822(2) 0.6824(2) 0.0171(6) Uani 1 1 d . . . . .
C12 C 0.2482(3) 1.1714(3) 0.6340(2) 0.0216(6) Uani 1 1 d . . . . .
H12 H 0.234630 1.240862 0.664918 0.026 Uiso 1 1 calc R U . . .
C13 C 0.2645(4) 1.1588(3) 0.5400(2) 0.0260(7) Uani 1 1 d . . . . .
H13 H 0.259743 1.218356 0.505005 0.031 Uiso 1 1 calc R U . . .
C14 C 0.2877(4) 1.0575(3) 0.4983(2) 0.0240(7) Uani 1 1 d . . . . .
H14 H 0.300388 1.046870 0.434347 0.029 Uiso 1 1 calc R U . . .
C15 C 0.2921(3) 0.9716(3) 0.5510(2) 0.0196(6) Uani 1 1 d . . . . .
H15 H 0.311057 0.903343 0.522700 0.023 Uiso 1 1 calc R U . . .
C16 C 0.0614(3) 0.6548(2) 0.7694(2) 0.0153(6) Uani 1 1 d . . . . .
C17 C 0.0248(3) 0.5611(2) 0.8126(2) 0.0182(6) Uani 1 1 d . . . . .
H17 H -0.084094 0.523776 0.810914 0.022 Uiso 1 1 calc R U . . .
C18 C 0.1482(4) 0.5219(2) 0.8584(2) 0.0197(6) Uani 1 1 d . . . . .
H18 H 0.125908 0.458610 0.889583 0.024 Uiso 1 1 calc R U . . .
C19 C 0.3052(3) 0.5775(3) 0.8576(2) 0.0190(6) Uani 1 1 d . . . . .
H19 H 0.391411 0.550758 0.886220 0.023 Uiso 1 1 calc R U . . .
C20 C 0.3345(3) 0.6726(2) 0.8146(2) 0.0177(6) Uani 1 1 d . . . . .
H20 H 0.442262 0.710075 0.814455 0.021 Uiso 1 1 calc R U . . .
C21 C 0.4016(3) 1.0818(2) 0.8513(2) 0.0150(5) Uani 1 1 d . . . . .
C22 C 0.5247(3) 1.1785(2) 0.9240(2) 0.0176(6) Uani 1 1 d . . . . .
H22 H 0.508797 1.251961 0.939660 0.021 Uiso 1 1 calc R U . . .
C23 C 0.6710(3) 1.1666(3) 0.9733(2) 0.0199(6) Uani 1 1 d . . . . .
H23 H 0.758884 1.232906 1.020869 0.024 Uiso 1 1 calc R U . . .
C24 C 0.6878(3) 1.0575(3) 0.9526(2) 0.0187(6) Uani 1 1 d . . . . .
H24 H 0.785276 1.046444 0.987821 0.022 Uiso 1 1 calc R U . . .
C25 C 0.5601(3) 0.9642(2) 0.8795(2) 0.0163(6) Uani 1 1 d . . . . .
H25 H 0.571989 0.889044 0.865354 0.020 Uiso 1 1 calc R U . . .
Cl2 Cl -0.21759(8) 0.71138(6) 0.96332(6) 0.02377(18) Uani 1 1 d . . . . .
O6 O -0.2969(3) 0.6577(2) 0.85715(19) 0.0383(6) Uani 1 1 d . . . . .
O7 O -0.2333(3) 0.8251(2) 0.9863(2) 0.0403(6) Uani 1 1 d . . . . .
O8 O -0.2998(3) 0.6394(3) 1.0176(3) 0.0540(8) Uani 1 1 d . . . . .
O9 O -0.0499(3) 0.7245(3) 0.9923(2) 0.0545(8) Uani 1 1 d . . . . .
O10 O -0.4465(3) 0.4603(2) 0.6336(2) 0.0351(6) Uani 1 1 d . . . . .
O11 O 0.5326(3) 0.6645(2) 0.57225(19) 0.0266(5) Uani 1 1 d D . . . .
O12 O 0.5456(4) 1.3943(3) 0.8084(3) 0.0347(8) Uani 0.75 1 d D . P A 2
H10A H -0.446(5) 0.436(4) 0.684(4) 0.042 Uiso 1 1 d . U . . .
H10B H -0.462(5) 0.404(4) 0.585(4) 0.042 Uiso 1 1 d . U . . .
H11A H 0.528(5) 0.612(3) 0.605(3) 0.042 Uiso 1 1 d D U . . .
H11B H 0.491(5) 0.709(3) 0.600(3) 0.042 Uiso 1 1 d D U . . .
H12A H 0.617(5) 1.362(4) 0.808(4) 0.042 Uiso 0.75 1 d D U P B 2
H12B H 0.598(6) 1.456(3) 0.856(3) 0.042 Uiso 0.75 1 d D U P C 2
Cl1 Cl 0.75563(9) 1.20753(7) 0.71596(6) 0.0314(2) Uani 0.814(6) 1 d D . P D -1
O2 O 0.6744(3) 1.2362(2) 0.62712(16) 0.0370(5) Uani 0.814(6) 1 d D U P D -1
O3 O 0.7880(5) 1.2914(3) 0.8080(2) 0.0392(7) Uani 0.814(6) 1 d D U P D -1
O4 O 0.6584(3) 1.09169(16) 0.71800(19) 0.0324(5) Uani 0.814(6) 1 d D U P D -1
O5 O 0.9119(3) 1.2046(4) 0.7121(4) 0.0417(11) Uani 0.814(6) 1 d D . P D -1
Cl1A Cl 0.75563(9) 1.20753(7) 0.71596(6) 0.0314(2) Uani 0.186(6) 1 d D . P D -2
O2A O 0.6744(3) 1.2362(2) 0.62712(16) 0.0370(5) Uani 0.186(6) 1 d . . P D -2
O3A O 0.7077(19) 1.2929(10) 0.7709(11) 0.0392(7) Uani 0.186(6) 1 d D U P D -2
O4A O 0.6584(3) 1.09169(16) 0.71800(19) 0.0324(5) Uani 0.186(6) 1 d . U P D -2
O5A O 0.9303(5) 1.245(2) 0.739(2) 0.0417(11) Uani 0.186(6) 1 d D . P D -2

loop_
_atom_site_aniso_label
_atom_site_aniso_U_11
_atom_site_aniso_U_22
_atom_site_aniso_U_33
_atom_site_aniso_U_23
_atom_site_aniso_U_13
_atom_site_aniso_U_12
Co1 0.0098(2) 0.0135(2) 0.0114(2) 0.00000(17) 0.00144(17) 0.00463(16)
O1 0.0138(9) 0.0199(10) 0.0202(11) 0.0019(8) 0.0062(8) 0.0067(7)
N1 0.0116(10) 0.0168(11) 0.0132(11) -0.0003(9) 0.0033(9) 0.0050(8)
N2 0.0120(10) 0.0162(11) 0.0147(12) -0.0004(9) 0.0025(9) 0.0067(8)
N3 0.0148(11) 0.0153(10) 0.0127(12) 0.0017(9) 0.0021(9) 0.0075(9)
N4 0.0132(11) 0.0179(11) 0.0142(12) 0.0011(9) 0.0016(9) 0.0045(9)
N5 0.0124(10) 0.0152(10) 0.0117(11) -0.0012(9) 0.0018(9) 0.0038(8)
N6 0.0120(10) 0.0162(11) 0.0128(12) 0.0015(9) 0.0029(9) 0.0039(8)
C1 0.0131(12) 0.0162(13) 0.0111(13) -0.0009(10) 0.0003(10) 0.0046(10)
C2 0.0131(12) 0.0228(14) 0.0242(16) 0.0006(12) 0.0074(11) 0.0081(11)
C3 0.0155(13) 0.0232(14) 0.0217(16) 0.0009(12) 0.0058(12) 0.0120(11)
C4 0.0126(12) 0.0145(12) 0.0159(14) -0.0011(10) 0.0037(11) 0.0042(10)
C5 0.0153(12) 0.0129(12) 0.0165(14) 0.0017(10) 0.0036(11) 0.0054(10)
C6 0.0117(12) 0.0162(12) 0.0142(14) 0.0012(10) -0.0004(10) 0.0071(10)
C7 0.0143(12) 0.0190(13) 0.0167(15) -0.0014(11) 0.0000(11) 0.0059(10)
C8 0.0199(14) 0.0194(13) 0.0163(15) -0.0038(11) -0.0022(11) 0.0071(11)
C9 0.0249(14) 0.0227(14) 0.0136(14) 0.0019(11) 0.0036(12) 0.0096(12)
C10 0.0201(13) 0.0171(13) 0.0177(15) 0.0022(11) 0.0045(12) 0.0067(11)
C11 0.0116(12) 0.0184(13) 0.0162(14) 0.0015(11) -0.0004(11) 0.0046(10)
C12 0.0197(14) 0.0191(14) 0.0217(16) 0.0050(12) 0.0004(12) 0.0072(11)
C13 0.0300(16) 0.0216(15) 0.0222(16) 0.0072(12) 0.0048(13) 0.0062(12)
C14 0.0273(15) 0.0238(15) 0.0166(15) 0.0047(12) 0.0060(12) 0.0045(12)
C15 0.0182(13) 0.0197(13) 0.0174(15) 0.0009(11) 0.0045(11) 0.0054(11)
C16 0.0136(12) 0.0157(12) 0.0116(13) -0.0024(10) 0.0014(10) 0.0039(10)
C17 0.0152(13) 0.0190(13) 0.0150(14) -0.0011(11) 0.0028(11) 0.0037(10)
C18 0.0238(14) 0.0164(13) 0.0157(14) 0.0030(11) 0.0045(12) 0.0055(11)
C19 0.0191(13) 0.0205(13) 0.0136(14) -0.0006(11) 0.0005(11) 0.0091(11)
C20 0.0145(12) 0.0186(13) 0.0141(14) -0.0030(11) 0.0006(11) 0.0052(10)
C21 0.0133(12) 0.0181(13) 0.0121(13) 0.0013(10) 0.0037(10) 0.0052(10)
C22 0.0167(13) 0.0176(13) 0.0146(14) -0.0009(11) 0.0056(11) 0.0032(10)
C23 0.0132(13) 0.0214(14) 0.0157(14) -0.0030(11) 0.0025(11) -0.0009(10)
C24 0.0115(12) 0.0261(14) 0.0142(14) 0.0035(11) 0.0005(11) 0.0049(11)
C25 0.0131(12) 0.0189(13) 0.0157(14) 0.0027(11) 0.0047(11) 0.0051(10)
Cl2 0.0149(3) 0.0263(4) 0.0293(4) 0.0053(3) 0.0046(3) 0.0097(3)
O6 0.0294(12) 0.0388(14) 0.0316(14) -0.0087(11) 0.0044(11) 0.0057(10)
O7 0.0511(16) 0.0346(14) 0.0371(15) 0.0020(11) 0.0137(13) 0.0230(12)
O8 0.0404(15) 0.0628(19) 0.069(2) 0.0467(17) 0.0178(15) 0.0182(14)
O9 0.0164(12) 0.078(2) 0.061(2) 0.0000(16) 0.0060(12) 0.0209(13)
O10 0.0315(12) 0.0360(14) 0.0348(15) 0.0053(12) 0.0078(11) 0.0130(10)
O11 0.0262(11) 0.0240(11) 0.0307(13) 0.0015(9) 0.0116(10) 0.0115(9)
O12 0.0386(18) 0.0246(16) 0.037(2) 0.0025(14) 0.0127(15) 0.0088(13)
Cl1 0.0336(4) 0.0284(4) 0.0232(4) 0.0050(3) 0.0102(3) -0.0012(3)
O2 0.0367(11) 0.0491(13) 0.0334(12) 0.0164(10) 0.0148(10) 0.0211(10)
O3 0.0394(13) 0.0408(11) 0.0296(12) 0.0048(10) 0.0090(10) 0.0081(11)
O4 0.0251(10) 0.0285(10) 0.0358(11) 0.0067(9) 0.0099(9) -0.0002(8)
O5 0.0224(13) 0.042(3) 0.051(3) 0.022(2) 0.0059(15) -0.0012(13)
Cl1A 0.0336(4) 0.0284(4) 0.0232(4) 0.0050(3) 0.0102(3) -0.0012(3)
O2A 0.0367(11) 0.0491(13) 0.0334(12) 0.0164(10) 0.0148(10) 0.0211(10)
O3A 0.0394(13) 0.0408(11) 0.0296(12) 0.0048(10) 0.0090(10) 0.0081(11)
O4A 0.0251(10) 0.0285(10) 0.0358(11) 0.0067(9) 0.0099(9) -0.0002(8)
O5A 0.0224(13) 0.042(3) 0.051(3) 0.022(2) 0.0059(15) -0.0012(13)

loop_
_atom_type_symbol
_atom_type_description
_atom_type_scat_dispersion_real
_atom_type_scat_dispersion_imag
_atom_type_scat_source
C C 0.0181 0.0091 'International Tables Vol C Tables 4.2.6.8 and 6.1.1.4'
H H 0.0000 0.0000 'International Tables Vol C Tables 4.2.6.8 and 6.1.1.4'
Cl Cl 0.3639 0.7018 'International Tables Vol C Tables 4.2.6.8 and 6.1.1.4'
Co Co -2.3653 3.6143 'International Tables Vol C Tables 4.2.6.8 and 6.1.1.4'
N N 0.0311 0.0180 'International Tables Vol C Tables 4.2.6.8 and 6.1.1.4'
O O 0.0492 0.0322 'International Tables Vol C Tables 4.2.6.8 and 6.1.1.4'

loop_
_geom_angle_atom_site_label_1
_geom_angle_atom_site_label_2
_geom_angle_atom_site_label_3
_geom_angle
_geom_angle_site_symmetry_1
_geom_angle_site_symmetry_3
_geom_angle_publ_flag
O1 Co1 N3 92.16(9) . . ?
O1 Co1 N4 92.76(10) . . ?
O1 Co1 N5 92.48(9) . . ?
O1 Co1 N6 91.33(9) . . ?
N3 Co1 N4 95.07(10) . . ?
N3 Co1 N5 81.06(9) . . ?
N4 Co1 N5 173.60(9) . . ?
N6 Co1 N3 176.52(9) . . ?
N6 Co1 N4 84.87(10) . . ?
N6 Co1 N5 98.68(9) . . ?
C1 Co1 O1 178.40(10) . . ?
C1 Co1 N3 89.41(11) . . ?
C1 Co1 N4 86.79(11) . . ?
C1 Co1 N5 88.06(11) . . ?
C1 Co1 N6 87.11(11) . . ?
Co1 O1 H1 110.0 . . ?
C1 N1 C2 110.0(2) . . ?
C1 N1 C4 115.2(2) . . ?
C2 N1 C4 134.8(2) . . ?
C1 N2 C3 109.9(2) . . ?
C1 N2 C5 115.9(2) . . ?
C3 N2 C5 133.7(2) . . ?
C6 N3 Co1 119.78(19) . . ?
C10 N3 Co1 121.62(19) . . ?
C10 N3 C6 118.6(2) . . ?
C11 N4 Co1 120.0(2) . . ?
C15 N4 Co1 121.8(2) . . ?
C15 N4 C11 118.2(3) . . ?
C16 N5 Co1 119.04(19) . . ?
C20 N5 Co1 123.05(19) . . ?
C20 N5 C16 117.8(2) . . ?
C21 N6 Co1 120.04(18) . . ?
C25 N6 Co1 121.24(19) . . ?
C25 N6 C21 118.2(2) . . ?
N1 C1 Co1 126.5(2) . . ?
N2 C1 Co1 126.0(2) . . ?
N2 C1 N1 107.5(2) . . ?
N1 C2 H2 126.8 . . ?
C3 C2 N1 106.5(2) . . ?
C3 C2 H2 126.8 . . ?
N2 C3 H3 127.0 . . ?
C2 C3 N2 106.1(2) . . ?
C2 C3 H3 127.0 . . ?
N1 C4 H4 110.5 . . ?
N1 C4 C6 110.1(2) . . ?
N1 C4 C16 109.5(2) . . ?
C6 C4 H4 110.5 . . ?
C6 C4 C16 105.5(2) . . ?
C16 C4 H4 110.5 . . ?
N2 C5 H5 110.8 . . ?
N2 C5 C11 108.0(2) . . ?
N2 C5 C21 109.6(2) . . ?
C11 C5 H5 110.8 . . ?
C11 C5 C21 106.8(2) . . ?
C21 C5 H5 110.8 . . ?
N3 C6 C4 116.7(2) . . ?
N3 C6 C7 121.2(3) . . ?
C7 C6 C4 121.8(3) . . ?
C6 C7 H7 120.0 . . ?
C6 C7 C8 119.9(3) . . ?
C8 C7 H7 120.0 . . ?
C7 C8 H8 120.6 . . ?
C9 C8 C7 118.7(3) . . ?
C9 C8 H8 120.6 . . ?
C8 C9 H9 120.4 . . ?
C8 C9 C10 119.2(3) . . ?
C10 C9 H9 120.4 . . ?
N3 C10 C9 122.2(3) . . ?
N3 C10 H10 118.9 . . ?
C9 C10 H10 118.9 . . ?
N4 C11 C5 116.1(2) . . ?
N4 C11 C12 121.8(3) . . ?
C12 C11 C5 122.0(3) . . ?
C11 C12 H12 120.2 . . ?
C11 C12 C13 119.6(3) . . ?
C13 C12 H12 120.2 . . ?
C12 C13 H13 120.7 . . ?
C14 C13 C12 118.6(3) . . ?
C14 C13 H13 120.7 . . ?
C13 C14 H14 120.4 . . ?
C13 C14 C15 119.2(3) . . ?
C15 C14 H14 120.4 . . ?
N4 C15 C14 122.6(3) . . ?
N4 C15 H15 118.7 . . ?
C14 C15 H15 118.7 . . ?
N5 C16 C4 116.8(2) . . ?
N5 C16 C17 122.2(3) . . ?
C17 C16 C4 120.7(2) . . ?
C16 C17 H17 120.2 . . ?
C16 C17 C18 119.5(3) . . ?
C18 C17 H17 120.2 . . ?
C17 C18 H18 120.8 . . ?
C17 C18 C19 118.4(3) . . ?
C19 C18 H18 120.8 . . ?
C18 C19 H19 120.4 . . ?
C20 C19 C18 119.2(3) . . ?
C20 C19 H19 120.4 . . ?
N5 C20 C19 122.7(3) . . ?
N5 C20 H20 118.6 . . ?
C19 C20 H20 118.6 . . ?
N6 C21 C5 117.0(2) . . ?
N6 C21 C22 121.8(2) . . ?
C22 C21 C5 120.9(2) . . ?
C21 C22 H22 120.4 . . ?
C23 C22 C21 119.1(3) . . ?
C23 C22 H22 120.4 . . ?
C22 C23 H23 120.4 . . ?
C24 C23 C22 119.2(3) . . ?
C24 C23 H23 120.4 . . ?
C23 C24 H24 120.6 . . ?
C23 C24 C25 118.9(3) . . ?
C25 C24 H24 120.6 . . ?
N6 C25 C24 122.6(3) . . ?
N6 C25 H25 118.7 . . ?
C24 C25 H25 118.7 . . ?
O6 Cl2 O8 109.54(19) . . ?
O7 Cl2 O6 108.94(16) . . ?
O7 Cl2 O8 107.21(19) . . ?
O9 Cl2 O6 110.29(17) . . ?
O9 Cl2 O7 110.01(18) . . ?
O9 Cl2 O8 110.8(2) . . ?
H10A O10 H10B 110(5) . . ?
H11A O11 H11B 102(4) . . ?
H12A O12 H12B 103(4) . . ?
O2 Cl1 O5 108.5(2) . . ?
O3 Cl1 O2 114.3(2) . . ?
O3 Cl1 O4 108.92(18) . . ?
O3 Cl1 O5 107.1(2) . . ?
O4 Cl1 O2 109.31(16) . . ?
O4 Cl1 O5 108.5(2) . . ?
O2A Cl1A O3A 86.7(7) . . ?
O2A Cl1A O5A 112.6(11) . . ?
O4A Cl1A O2A 109.31(16) . . ?
O4A Cl1A O3A 107.0(6) . . ?
O4A Cl1A O5A 122.8(10) . . ?
O5A Cl1A O3A 112.5(11) . . ?

loop_
_geom_bond_atom_site_label_1
_geom_bond_atom_site_label_2
_geom_bond_distance
_geom_bond_site_symmetry_2
_geom_bond_publ_flag
Co1 O1 1.912(2) . ?
Co1 N3 1.980(2) . ?
Co1 N4 2.001(3) . ?
Co1 N5 2.009(2) . ?
Co1 N6 1.978(2) . ?
Co1 C1 1.853(3) . ?
O1 H1 0.8702 . ?
N1 C1 1.325(4) . ?
N1 C2 1.391(4) . ?
N1 C4 1.467(3) . ?
N2 C1 1.325(4) . ?
N2 C3 1.397(4) . ?
N2 C5 1.462(3) . ?
N3 C6 1.366(4) . ?
N3 C10 1.339(4) . ?
N4 C11 1.364(4) . ?
N4 C15 1.338(4) . ?
N5 C16 1.364(4) . ?
N5 C20 1.341(4) . ?
N6 C21 1.356(4) . ?
N6 C25 1.341(4) . ?
C2 H2 0.9500 . ?
C2 C3 1.355(4) . ?
C3 H3 0.9500 . ?
C4 H4 1.0000 . ?
C4 C6 1.506(4) . ?
C4 C16 1.519(4) . ?
C5 H5 1.0000 . ?
C5 C11 1.514(4) . ?
C5 C21 1.517(4) . ?
C6 C7 1.381(4) . ?
C7 H7 0.9500 . ?
C7 C8 1.386(4) . ?
C8 H8 0.9500 . ?
C8 C9 1.375(4) . ?
C9 H9 0.9500 . ?
C9 C10 1.393(4) . ?
C10 H10 0.9500 . ?
C11 C12 1.382(4) . ?
C12 H12 0.9500 . ?
C12 C13 1.387(5) . ?
C13 H13 0.9500 . ?
C13 C14 1.384(5) . ?
C14 H14 0.9500 . ?
C14 C15 1.388(5) . ?
C15 H15 0.9500 . ?
C16 C17 1.382(4) . ?
C17 H17 0.9500 . ?
C17 C18 1.386(4) . ?
C18 H18 0.9500 . ?
C18 C19 1.389(4) . ?
C19 H19 0.9500 . ?
C19 C20 1.388(4) . ?
C20 H20 0.9500 . ?
C21 C22 1.387(4) . ?
C22 H22 0.9500 . ?
C22 C23 1.383(4) . ?
C23 H23 0.9500 . ?
C23 C24 1.378(4) . ?
C24 H24 0.9500 . ?
C24 C25 1.385(4) . ?
C25 H25 0.9500 . ?
Cl2 O6 1.441(3) . ?
Cl2 O7 1.431(3) . ?
Cl2 O8 1.443(3) . ?
Cl2 O9 1.415(2) . ?
O10 H10A 0.82(5) . ?
O10 H10B 0.85(5) . ?
O11 H11A 0.848(19) . ?
O11 H11B 0.858(19) . ?
O12 H12A 0.86(2) . ?
O12 H12B 0.84(2) . ?
Cl1 O2 1.4383(17) . ?
Cl1 O3 1.4360(18) . ?
Cl1 O4 1.4366(16) . ?
Cl1 O5 1.4437(18) . ?
Cl1A O2A 1.4383(17) . ?
Cl1A O3A 1.445(2) . ?
Cl1A O4A 1.4366(16) . ?
Cl1A O5A 1.439(2) . ?

loop_
_geom_torsion_atom_site_label_1
_geom_torsion_atom_site_label_2
_geom_torsion_atom_site_label_3
_geom_torsion_atom_site_label_4
_geom_torsion
_geom_torsion_site_symmetry_1
_geom_torsion_site_symmetry_2
_geom_torsion_site_symmetry_3
_geom_torsion_site_symmetry_4
_geom_torsion_publ_flag
Co1 N3 C6 C4 -7.4(3) . . . . ?
Co1 N3 C6 C7 178.9(2) . . . . ?
Co1 N3 C10 C9 -177.2(2) . . . . ?
Co1 N4 C11 C5 8.6(3) . . . . ?
Co1 N4 C11 C12 -175.2(2) . . . . ?
Co1 N4 C15 C14 174.4(2) . . . . ?
Co1 N5 C16 C4 7.5(3) . . . . ?
Co1 N5 C16 C17 -179.6(2) . . . . ?
Co1 N5 C20 C19 -179.0(2) . . . . ?
Co1 N6 C21 C5 4.6(3) . . . . ?
Co1 N6 C21 C22 -169.7(2) . . . . ?
Co1 N6 C25 C24 169.3(2) . . . . ?
N1 C2 C3 N2 -0.2(3) . . . . ?
N1 C4 C6 N3 60.4(3) . . . . ?
N1 C4 C6 C7 -126.0(3) . . . . ?
N1 C4 C16 N5 -61.3(3) . . . . ?
N1 C4 C16 C17 125.7(3) . . . . ?
N2 C5 C11 N4 -62.4(3) . . . . ?
N2 C5 C11 C12 121.4(3) . . . . ?
N2 C5 C21 N6 52.8(3) . . . . ?
N2 C5 C21 C22 -132.8(3) . . . . ?
N3 Co1 C1 N1 38.3(3) . . . . ?
N3 Co1 C1 N2 -139.8(3) . . . . ?
N3 C6 C7 C8 -0.9(4) . . . . ?
N4 Co1 C1 N1 133.4(3) . . . . ?
N4 Co1 C1 N2 -44.7(3) . . . . ?
N4 C11 C12 C13 -0.2(4) . . . . ?
N5 Co1 C1 N1 -42.8(3) . . . . ?
N5 Co1 C1 N2 139.1(3) . . . . ?
N5 C16 C17 C18 -2.5(4) . . . . ?
N6 Co1 C1 N1 -141.6(3) . . . . ?
N6 Co1 C1 N2 40.3(3) . . . . ?
N6 C21 C22 C23 0.5(4) . . . . ?
C1 N1 C2 C3 -0.4(3) . . . . ?
C1 N1 C4 C6 -58.5(3) . . . . ?
C1 N1 C4 C16 57.1(3) . . . . ?
C1 N2 C3 C2 0.7(3) . . . . ?
C1 N2 C5 C11 57.1(3) . . . . ?
C1 N2 C5 C21 -58.9(3) . . . . ?
C2 N1 C1 Co1 -177.5(2) . . . . ?
C2 N1 C1 N2 0.8(3) . . . . ?
C2 N1 C4 C6 121.3(3) . . . . ?
C2 N1 C4 C16 -123.1(3) . . . . ?
C3 N2 C1 Co1 177.4(2) . . . . ?
C3 N2 C1 N1 -0.9(3) . . . . ?
C3 N2 C5 C11 -114.4(3) . . . . ?
C3 N2 C5 C21 129.6(3) . . . . ?
C4 N1 C1 Co1 2.3(4) . . . . ?
C4 N1 C1 N2 -179.4(2) . . . . ?
C4 N1 C2 C3 179.9(3) . . . . ?
C4 C6 C7 C8 -174.2(3) . . . . ?
C4 C16 C17 C18 170.1(3) . . . . ?
C5 N2 C1 Co1 4.0(4) . . . . ?
C5 N2 C1 N1 -174.4(2) . . . . ?
C5 N2 C3 C2 172.6(3) . . . . ?
C5 C11 C12 C13 175.8(3) . . . . ?
C5 C21 C22 C23 -173.6(3) . . . . ?
C6 N3 C10 C9 5.1(4) . . . . ?
C6 C4 C16 N5 57.2(3) . . . . ?
C6 C4 C16 C17 -115.8(3) . . . . ?
C6 C7 C8 C9 3.4(4) . . . . ?
C7 C8 C9 C10 -1.7(4) . . . . ?
C8 C9 C10 N3 -2.6(4) . . . . ?
C10 N3 C6 C4 170.3(2) . . . . ?
C10 N3 C6 C7 -3.3(4) . . . . ?
C11 N4 C15 C14 -3.3(4) . . . . ?
C11 C5 C21 N6 -64.0(3) . . . . ?
C11 C5 C21 C22 110.4(3) . . . . ?
C11 C12 C13 C14 -1.4(4) . . . . ?
C12 C13 C14 C15 0.7(5) . . . . ?
C13 C14 C15 N4 1.7(5) . . . . ?
C15 N4 C11 C5 -173.7(2) . . . . ?
C15 N4 C11 C12 2.5(4) . . . . ?
C16 N5 C20 C19 -3.5(4) . . . . ?
C16 C4 C6 N3 -57.6(3) . . . . ?
C16 C4 C6 C7 116.0(3) . . . . ?
C16 C17 C18 C19 -1.1(4) . . . . ?
C17 C18 C19 C20 2.3(4) . . . . ?
C18 C19 C20 N5 0.0(4) . . . . ?
C20 N5 C16 C4 -168.2(2) . . . . ?
C20 N5 C16 C17 4.7(4) . . . . ?
C21 N6 C25 C24 -2.7(4) . . . . ?
C21 C5 C11 N4 55.5(3) . . . . ?
C21 C5 C11 C12 -120.8(3) . . . . ?
C21 C22 C23 C24 -3.2(4) . . . . ?
C22 C23 C24 C25 2.9(5) . . . . ?
C23 C24 C25 N6 0.0(5) . . . . ?
C25 N6 C21 C5 176.7(3) . . . . ?
C25 N6 C21 C22 2.4(4) . . . . ?
